data_7700378
loop_
_publ_author_name
'Luo, Hai-Ying'
'Zhou, Jian'
'Cao, Shumei'

_publ_section_title
;
 A series of new hybrid chalcogenogermanates: the rare examples of
 chalcogenogermanates combined with trivalent vanadium complexes.
;
_journal_issue 29
_journal_name_full 'Dalton transactions (Cambridge, England : 2003)'
_journal_page_first 10907
_journal_page_last 10914
_journal_paper_doi 10.1039/c9dt02077b
_journal_volume 48
_journal_year 2019
_chemical_formula_moiety 'C8 H24 N5 O V, 0.5(Ge2 Se6)'
_chemical_formula_sum 'C8 H24 Ge N5 O Se3 V'
_chemical_formula_weight 566.75
_space_group_crystal_system monoclinic
_space_group_IT_number 14
_space_group_name_Hall '-P 2yn'
_space_group_name_H-M_alt 'P 1 21/n 1'
_symmetry_space_group_name_Hall '-P 2yn'
_symmetry_space_group_name_H-M 'P 1 21/n 1'
_atom_sites_solution_hydrogens geom
_audit_creation_method SHELXL-2018/3
_audit_update_record
;
2019-06-20 deposited with the CCDC.    2019-06-28 downloaded from the CCDC.
;
_cell_angle_alpha 90
_cell_angle_beta 91.384(2)
_cell_angle_gamma 90
_cell_formula_units_Z 4
_cell_length_a 9.0574(6)
_cell_length_b 14.2086(10)
_cell_length_c 13.1189(9)
_cell_measurement_reflns_used 2986
_cell_measurement_temperature 293(2)
_cell_measurement_theta_max 25.10
_cell_measurement_theta_min 2.87
_cell_volume 1687.8(2)
_computing_cell_refinement 'CrystalClear, Ver. 1.30 (Rigaku/MSC, 2001)'
_computing_data_collection 'CrystalClear, Ver. 1.30 (Rigaku/MSC, 2001)'
_computing_data_reduction 'CrystalStructure, Ver. 3.60 (Rigaku/MSC, 2004)'
_computing_molecular_graphics 'ORTEPII (Johnson, 1976)'
_computing_publication_material SHELXL97
_computing_structure_refinement 'SHELXL-2018/3 (Sheldrick, 2018)'
_computing_structure_solution 'SHELXS-97 (Sheldrick, 1990)'
_diffrn_ambient_temperature 293(2)
_diffrn_detector_area_resol_mean 7.31
_diffrn_measured_fraction_theta_full 0.994
_diffrn_measured_fraction_theta_max 0.993
_diffrn_measurement_device_type 'Rigaku Mercury'
_diffrn_measurement_method \w
_diffrn_radiation_type MoK\a
_diffrn_radiation_wavelength 0.71073
_diffrn_reflns_av_R_equivalents 0.0549
_diffrn_reflns_av_unetI/netI 0.0341
_diffrn_reflns_Laue_measured_fraction_full 0.994
_diffrn_reflns_Laue_measured_fraction_max 0.993
_diffrn_reflns_limit_h_max 11
_diffrn_reflns_limit_h_min -11
_diffrn_reflns_limit_k_max 18
_diffrn_reflns_limit_k_min -18
_diffrn_reflns_limit_l_max 17
_diffrn_reflns_limit_l_min -17
_diffrn_reflns_number 23142
_diffrn_reflns_point_group_measured_fraction_full 0.994
_diffrn_reflns_point_group_measured_fraction_max 0.993
_diffrn_reflns_theta_full 25.242
_diffrn_reflns_theta_max 27.498
_diffrn_reflns_theta_min 2.867
_exptl_absorpt_coefficient_mu 8.804
_exptl_absorpt_correction_T_max 0.626
_exptl_absorpt_correction_T_min 0.535
_exptl_absorpt_correction_type multi-scan
_exptl_absorpt_process_details 'Jacobson, R. (1998) Private communication'
_exptl_crystal_colour red
_exptl_crystal_density_diffrn 2.232
_exptl_crystal_description block
_exptl_crystal_F_000 1088
_exptl_crystal_size_max 0.100
_exptl_crystal_size_mid 0.057
_exptl_crystal_size_min 0.051
_refine_diff_density_max 1.786
_refine_diff_density_min -1.282
_refine_diff_density_rms 0.163
_refine_ls_extinction_method none
_refine_ls_goodness_of_fit_ref 1.080
_refine_ls_hydrogen_treatment constr
_refine_ls_matrix_type full
_refine_ls_number_parameters 172
_refine_ls_number_reflns 3848
_refine_ls_number_restraints 241
_refine_ls_restrained_S_all 1.083
_refine_ls_R_factor_all 0.0633
_refine_ls_R_factor_gt 0.0462
_refine_ls_shift/su_max 0.001
_refine_ls_shift/su_mean 0.000
_refine_ls_structure_factor_coef Fsqd
_refine_ls_weighting_details 'w=1/[\s^2^(Fo^2^)+(0.0403P)^2^+14.4832P] where P=(Fo^2^+2Fc^2^)/3'
_refine_ls_weighting_scheme calc
_refine_ls_wR_factor_gt 0.1087
_refine_ls_wR_factor_ref 0.1166
_reflns_Friedel_coverage 0.000
_reflns_number_gt 3088
_reflns_number_total 3848
_reflns_threshold_expression 'I > 2\s(I)'
_cod_data_source_file c9dt02077b2.cif
_cod_data_source_block 5
_cod_depositor_comments 'Adding full bibliography for 7700373--7700378.cif.'
_cod_database_code 7700378
_shelx_shelxl_version_number 2018/3
_shelx_space_group_comment
;
The symmetry employed for this shelxl refinement is uniquely defined
by the following loop, which should always be used as a source of
symmetry information in preference to the above space-group names.
They are only intended as comments.
;
_shelx_estimated_absorpt_t_min 0.459
_shelx_estimated_absorpt_t_max 0.651

loop_
_space_group_symop_operation_xyz
'x, y, z'
'-x+1/2, y+1/2, -z+1/2'
'-x, -y, -z'
'x-1/2, -y-1/2, z-1/2'

loop_
_atom_site_label
_atom_site_type_symbol
_atom_site_fract_x
_atom_site_fract_y
_atom_site_fract_z
_atom_site_U_iso_or_equiv
_atom_site_adp_type
_atom_site_occupancy
_atom_site_site_symmetry_order
_atom_site_calc_flag
_atom_site_refinement_flags_posn
_atom_site_refinement_flags_adp
Ge1 Ge 0.47808(7) 0.60793(4) 1.04669(5) 0.02337(16) Uani 1 1 d . .
Se1 Se 0.40187(8) 0.63156(5) 1.21073(5) 0.03075(17) Uani 1 1 d . .
Se2 Se 0.68406(7) 0.50108(5) 1.04313(7) 0.0393(2) Uani 1 1 d . .
Se3 Se 0.51769(8) 0.74500(5) 0.95863(5) 0.03415(18) Uani 1 1 d . .
V1 V 0.51077(11) 0.63811(7) 0.62179(8) 0.0208(2) Uani 1 1 d . .
O1 O 0.6555(5) 0.5755(4) 0.5506(4) 0.0358(11) Uani 1 1 d . .
N1 N 0.6553(6) 0.6062(4) 0.7491(5) 0.0309(11) Uani 1 1 d . U
H1A H 0.653499 0.651878 0.795445 0.037 Uiso 1 1 calc R U
H1B H 0.629630 0.552270 0.778331 0.037 Uiso 1 1 calc R U
N2 N 0.4013(7) 0.6763(4) 0.4784(5) 0.0345(11) Uani 1 1 d . U
H2A H 0.426645 0.635562 0.430376 0.041 Uiso 1 1 calc R U
H2B H 0.303921 0.672722 0.485317 0.041 Uiso 1 1 calc R U
N3 N 0.5696(6) 0.7836(4) 0.6150(5) 0.0332(11) Uani 1 1 d . U
H3C H 0.673233 0.788018 0.637657 0.040 Uiso 1 1 calc R U
N4 N 0.3475(6) 0.6996(4) 0.7206(5) 0.0339(11) Uani 1 1 d . U
H4C H 0.389462 0.694447 0.789926 0.041 Uiso 1 1 calc R U
N5 N 0.3607(6) 0.5257(4) 0.6450(4) 0.0281(11) Uani 1 1 d . U
H5A H 0.360587 0.487238 0.591467 0.034 Uiso 1 1 calc R U
H5B H 0.389107 0.492851 0.699870 0.034 Uiso 1 1 calc R U
C1 C 0.8042(7) 0.5985(5) 0.7041(6) 0.0331(14) Uani 1 1 d . U
H1C H 0.870375 0.564026 0.749724 0.040 Uiso 1 1 calc R U
H1D H 0.845160 0.660680 0.693345 0.040 Uiso 1 1 calc R U
C2 C 0.7873(8) 0.5474(5) 0.6040(6) 0.0367(15) Uani 1 1 d . U
H2C H 0.871899 0.560701 0.562375 0.044 Uiso 1 1 calc R U
H2D H 0.784468 0.480161 0.616290 0.044 Uiso 1 1 calc R U
C3 C 0.4410(11) 0.7724(7) 0.4463(7) 0.0582(18) Uani 1 1 d D U
H3A H 0.467981 0.771306 0.375237 0.070 Uiso 1 1 calc R U
H3B H 0.355666 0.813100 0.452310 0.070 Uiso 1 1 calc R U
C4 C 0.5636(10) 0.8110(6) 0.5075(7) 0.0541(16) Uani 1 1 d D U
H4A H 0.558595 0.879131 0.503889 0.065 Uiso 1 1 calc R U
H4B H 0.655266 0.791891 0.476827 0.065 Uiso 1 1 calc R U
C5 C 0.4843(9) 0.8401(5) 0.6862(7) 0.0428(14) Uani 1 1 d . U
H5C H 0.475814 0.903961 0.660533 0.051 Uiso 1 1 calc R U
H5D H 0.536455 0.842485 0.751619 0.051 Uiso 1 1 calc R U
C6 C 0.3332(8) 0.8006(5) 0.7006(7) 0.0413(13) Uani 1 1 d . U
H6A H 0.286691 0.831466 0.757443 0.050 Uiso 1 1 calc R U
H6B H 0.272319 0.811040 0.639740 0.050 Uiso 1 1 calc R U
C7 C 0.2074(8) 0.6482(5) 0.7217(6) 0.0382(14) Uani 1 1 d . U
H7A H 0.186151 0.631016 0.791430 0.046 Uiso 1 1 calc R U
H7B H 0.128779 0.689099 0.696896 0.046 Uiso 1 1 calc R U
C8 C 0.2095(8) 0.5631(6) 0.6593(7) 0.0441(15) Uani 1 1 d . U
H8A H 0.164918 0.576954 0.592978 0.053 Uiso 1 1 calc R U
H8B H 0.150051 0.515132 0.691129 0.053 Uiso 1 1 calc R U

loop_
_atom_site_aniso_label
_atom_site_aniso_U_11
_atom_site_aniso_U_22
_atom_site_aniso_U_33
_atom_site_aniso_U_23
_atom_site_aniso_U_13
_atom_site_aniso_U_12
Ge1 0.0244(3) 0.0165(3) 0.0291(3) -0.0049(3) -0.0023(2) 0.0010(2)
Se1 0.0373(4) 0.0264(3) 0.0286(3) 0.0014(3) 0.0003(3) 0.0060(3)
Se2 0.0240(3) 0.0258(3) 0.0674(5) -0.0182(3) -0.0129(3) 0.0050(3)
Se3 0.0476(4) 0.0244(3) 0.0304(3) -0.0001(3) -0.0014(3) -0.0046(3)
V1 0.0194(5) 0.0203(5) 0.0227(5) -0.0019(4) 0.0004(4) 0.0004(4)
O1 0.025(2) 0.044(3) 0.038(3) -0.013(2) 0.0011(19) 0.003(2)
N1 0.032(2) 0.025(2) 0.035(2) -0.001(2) -0.005(2) 0.003(2)
N2 0.033(2) 0.034(2) 0.036(2) 0.001(2) -0.003(2) -0.004(2)
N3 0.031(2) 0.030(2) 0.039(2) 0.003(2) -0.004(2) -0.005(2)
N4 0.032(2) 0.031(2) 0.038(2) -0.003(2) 0.002(2) 0.003(2)
N5 0.028(2) 0.025(2) 0.032(2) 0.000(2) -0.001(2) -0.001(2)
C1 0.027(3) 0.025(3) 0.046(3) -0.001(3) -0.009(3) 0.002(2)
C2 0.028(3) 0.033(3) 0.050(4) -0.005(3) 0.005(3) 0.004(3)
C3 0.069(4) 0.051(3) 0.054(4) 0.010(3) -0.007(3) -0.017(3)
C4 0.063(3) 0.045(3) 0.054(3) 0.011(3) -0.006(3) -0.018(3)
C5 0.044(3) 0.031(3) 0.054(3) -0.004(3) -0.001(3) -0.002(2)
C6 0.040(3) 0.033(3) 0.052(3) -0.003(3) 0.004(3) 0.005(2)
C7 0.032(3) 0.036(3) 0.047(3) 0.003(3) 0.006(3) 0.003(2)
C8 0.032(3) 0.043(3) 0.057(3) -0.008(3) 0.005(3) -0.006(3)

loop_
_atom_type_symbol
_atom_type_description
_atom_type_scat_dispersion_real
_atom_type_scat_dispersion_imag
_atom_type_scat_source
C C 0.0033 0.0016 'International Tables Vol C Tables 4.2.6.8 and 6.1.1.4'
H H 0.0000 0.0000 'International Tables Vol C Tables 4.2.6.8 and 6.1.1.4'
N N 0.0061 0.0033 'International Tables Vol C Tables 4.2.6.8 and 6.1.1.4'
O O 0.0106 0.0060 'International Tables Vol C Tables 4.2.6.8 and 6.1.1.4'
V V 0.3005 0.5294 'International Tables Vol C Tables 4.2.6.8 and 6.1.1.4'
Se Se -0.0929 2.2259 'International Tables Vol C Tables 4.2.6.8 and 6.1.1.4'
Ge Ge 0.1547 1.8001 'International Tables Vol C Tables 4.2.6.8 and 6.1.1.4'

loop_
_geom_angle_atom_site_label_1
_geom_angle_atom_site_label_2
_geom_angle_atom_site_label_3
_geom_angle
_geom_angle_site_symmetry_3
Se3 Ge1 Se1 113.63(3) .
Se3 Ge1 Se2 113.24(4) .
Se1 Ge1 Se2 111.13(4) .
Se3 Ge1 Se2 113.45(4) 3_667
Se1 Ge1 Se2 110.89(4) 3_667
Se2 Ge1 Se2 92.77(3) 3_667
Ge1 Se2 Ge1 87.23(3) 3_667
O1 V1 N5 100.0(2) .
O1 V1 N3 105.2(2) .
N5 V1 N3 153.4(2) .
O1 V1 N1 82.3(2) .
N5 V1 N1 96.3(2) .
N3 V1 N1 95.1(2) .
O1 V1 N4 172.9(2) .
N5 V1 N4 76.7(2) .
N3 V1 N4 79.0(2) .
N1 V1 N4 91.8(2) .
O1 V1 N2 89.8(2) .
N5 V1 N2 91.8(2) .
N3 V1 N2 80.3(2) .
N1 V1 N2 169.5(2) .
N4 V1 N2 96.5(2) .
C2 O1 V1 118.7(4) .
C1 N1 V1 104.4(4) .
C1 N1 H1A 110.9 .
V1 N1 H1A 110.9 .
C1 N1 H1B 110.9 .
V1 N1 H1B 110.9 .
H1A N1 H1B 108.9 .
C3 N2 V1 111.6(5) .
C3 N2 H2A 109.3 .
V1 N2 H2A 109.3 .
C3 N2 H2B 109.3 .
V1 N2 H2B 109.3 .
H2A N2 H2B 108.0 .
C4 N3 C5 117.4(7) .
C4 N3 V1 107.1(5) .
C5 N3 V1 111.6(4) .
C4 N3 H3C 106.7 .
C5 N3 H3C 106.7 .
V1 N3 H3C 106.7 .
C7 N4 C6 114.7(6) .
C7 N4 V1 114.1(4) .
C6 N4 V1 110.2(5) .
C7 N4 H4C 105.7 .
C6 N4 H4C 105.7 .
V1 N4 H4C 105.7 .
C8 N5 V1 110.1(4) .
C8 N5 H5A 109.6 .
V1 N5 H5A 109.6 .
C8 N5 H5B 109.6 .
V1 N5 H5B 109.6 .
H5A N5 H5B 108.2 .
N1 C1 C2 107.9(5) .
N1 C1 H1C 110.1 .
C2 C1 H1C 110.1 .
N1 C1 H1D 110.1 .
C2 C1 H1D 110.1 .
H1C C1 H1D 108.4 .
O1 C2 C1 111.1(5) .
O1 C2 H2C 109.4 .
C1 C2 H2C 109.4 .
O1 C2 H2D 109.4 .
C1 C2 H2D 109.4 .
H2C C2 H2D 108.0 .
C4 C3 N2 112.2(7) .
C4 C3 H3A 109.2 .
N2 C3 H3A 109.2 .
C4 C3 H3B 109.2 .
N2 C3 H3B 109.2 .
H3A C3 H3B 107.9 .
C3 C4 N3 116.0(7) .
C3 C4 H4A 108.3 .
N3 C4 H4A 108.3 .
C3 C4 H4B 108.3 .
N3 C4 H4B 108.3 .
H4A C4 H4B 107.4 .
N3 C5 C6 111.9(6) .
N3 C5 H5C 109.2 .
C6 C5 H5C 109.2 .
N3 C5 H5D 109.2 .
C6 C5 H5D 109.2 .
H5C C5 H5D 107.9 .
N4 C6 C5 108.2(6) .
N4 C6 H6A 110.1 .
C5 C6 H6A 110.1 .
N4 C6 H6B 110.1 .
C5 C6 H6B 110.1 .
H6A C6 H6B 108.4 .
C8 C7 N4 112.6(6) .
C8 C7 H7A 109.1 .
N4 C7 H7A 109.1 .
C8 C7 H7B 109.1 .
N4 C7 H7B 109.1 .
H7A C7 H7B 107.8 .
C7 C8 N5 113.1(6) .
C7 C8 H8A 109.0 .
N5 C8 H8A 109.0 .
C7 C8 H8B 109.0 .
N5 C8 H8B 109.0 .
H8A C8 H8B 107.8 .

loop_
_geom_bond_atom_site_label_1
_geom_bond_atom_site_label_2
_geom_bond_distance
_geom_bond_site_symmetry_2
Ge1 Se3 2.2970(9) .
Ge1 Se1 2.3005(10) .
Ge1 Se2 2.4067(9) .
Ge1 Se2 2.4208(9) 3_667
V1 O1 1.855(5) .
V1 N5 2.125(5) .
V1 N3 2.137(6) .
V1 N1 2.146(6) .
V1 N4 2.173(6) .
V1 N2 2.174(6) .
O1 C2 1.426(9) .
N1 C1 1.489(9) .
N1 H1A 0.8900 .
N1 H1B 0.8900 .
N2 C3 1.476(10) .
N2 H2A 0.8900 .
N2 H2B 0.8900 .
N3 C4 1.463(10) .
N3 C5 1.466(10) .
N3 H3C 0.9800 .
N4 C7 1.465(9) .
N4 C6 1.465(9) .
N4 H4C 0.9800 .
N5 C8 1.485(9) .
N5 H5A 0.8900 .
N5 H5B 0.8900 .
C1 C2 1.504(10) .
C1 H1C 0.9700 .
C1 H1D 0.9700 .
C2 H2C 0.9700 .
C2 H2D 0.9700 .
C3 C4 1.461(8) .
C3 H3A 0.9700 .
C3 H3B 0.9700 .
C4 H4A 0.9700 .
C4 H4B 0.9700 .
C5 C6 1.495(11) .
C5 H5C 0.9700 .
C5 H5D 0.9700 .
C6 H6A 0.9700 .
C6 H6B 0.9700 .
C7 C8 1.460(11) .
C7 H7A 0.9700 .
C7 H7B 0.9700 .
C8 H8A 0.9700 .
C8 H8B 0.9700 .

loop_
_geom_hbond_atom_site_label_D
_geom_hbond_atom_site_label_H
_geom_hbond_atom_site_label_A
_geom_hbond_distance_DH
_geom_hbond_distance_HA
_geom_hbond_distance_DA
_geom_hbond_angle_DHA
_geom_hbond_site_symmetry_A
_geom_hbond_publ_flag
N1 H1A Se3 0.89 2.82 3.629(6) 151.1 . yes
N1 H1B Se1 0.89 2.63 3.460(6) 155.1 3_667 yes
N2 H2A Se1 0.89 2.89 3.569(6) 134.8 1_554 yes
N2 H2B Se3 0.89 2.86 3.653(6) 149.6 4_575 yes
N3 H3C Se1 0.98 2.53 3.451(6) 155.8 4_675 yes
N4 H4C Se3 0.98 2.58 3.509(6) 158.9 . yes
N5 H5A O1 0.89 2.07 2.942(7) 167.1 3_666 yes
N5 H5B Se1 0.89 2.82 3.606(6) 147.3 3_667 yes
